data_7023804
loop_
_publ_author_name
'Nishihara, Sadafumi'
'Zhang, Xiao'
'Kunishio, Kazuhisa'
'Inoue, Katsuya'
'Ren, Xiao-Ming'
'Akutagawa, Tomoyuki'
'Kishine, Jun-Ichiro'
'Fujisawa, Masashi'
'Asakura, Atsushi'
'Okubo, Susumu'
'Ohta, Hitoshi'
'Nakamura, Takayoshi'

_publ_section_title
;
 The effect of doping a molecular spin ladder with non-magnetic
 impurities.
;
_journal_issue 43
_journal_name_full 'Dalton transactions (Cambridge, England : 2003)'
_journal_page_first 15263
_journal_page_last 15266
_journal_paper_doi 10.1039/c3dt52249k
_journal_volume 42
_journal_year 2013
_chemical_formula_moiety 'C6 Au S10 1-, C12 H24 O6, C6 H8 N 1+'
_chemical_formula_sum 'C24 H32 Au N O6 S10'
_chemical_formula_weight 948.07
_chemical_name_systematic
;
?
;
_space_group_IT_number 2
_symmetry_cell_setting triclinic
_symmetry_space_group_name_Hall '-P 1'
_symmetry_space_group_name_H-M 'P -1'
_atom_sites_solution_hydrogens geom
_atom_sites_solution_primary direct
_atom_sites_solution_secondary difmap
_audit_creation_method SHELXL-97
_cell_angle_alpha 112.6225(16)
_cell_angle_beta 95.9764(16)
_cell_angle_gamma 94.3523(17)
_cell_formula_units_Z 2
_cell_length_a 8.1271(5)
_cell_length_b 14.1157(9)
_cell_length_c 16.6699(10)
_cell_measurement_reflns_used 16641
_cell_measurement_temperature 173(2)
_cell_measurement_theta_max 27.58
_cell_measurement_theta_min 3.005
_cell_volume 1741.58(19)
_computing_structure_refinement 'SHELXL-97 (Sheldrick, 1997)'
_computing_structure_solution 'SHELXS-97 (Sheldrick, 1990)'
_diffrn_ambient_temperature 173(2)
_diffrn_measured_fraction_theta_full 0.996
_diffrn_measured_fraction_theta_max 0.996
_diffrn_measurement_device_type 'Rigaku SCX-Mini CCD diffractometer'
_diffrn_measurement_method \w
_diffrn_radiation_monochromator graphite
_diffrn_radiation_source 'fine-focus sealed tube'
_diffrn_radiation_type MoK\a
_diffrn_radiation_wavelength 0.71075
_diffrn_reflns_av_R_equivalents 0.0543
_diffrn_reflns_av_sigmaI/netI 0.0718
_diffrn_reflns_limit_h_max 10
_diffrn_reflns_limit_h_min -10
_diffrn_reflns_limit_k_max 18
_diffrn_reflns_limit_k_min -18
_diffrn_reflns_limit_l_max 21
_diffrn_reflns_limit_l_min -21
_diffrn_reflns_number 18402
_diffrn_reflns_theta_full 27.48
_diffrn_reflns_theta_max 27.48
_diffrn_reflns_theta_min 3.01
_diffrn_standards_decay_% 0.00
_diffrn_standards_interval_count 0
_diffrn_standards_number 0
_exptl_absorpt_coefficient_mu 4.861
_exptl_absorpt_correction_T_max 1.0000
_exptl_absorpt_correction_T_min 0.7028
_exptl_absorpt_correction_type multi-scan
_exptl_absorpt_process_details
;
Abscor. T. Higashi (2001). The Rigaku Corporation, Tokyo, Japan.
;
_exptl_crystal_colour orange
_exptl_crystal_density_diffrn 1.808
_exptl_crystal_density_method 'not measured'
_exptl_crystal_description needle
_exptl_crystal_F_000 940
_exptl_crystal_size_max 0.20
_exptl_crystal_size_mid 0.10
_exptl_crystal_size_min 0.10
_refine_diff_density_max 3.137
_refine_diff_density_min -1.308
_refine_diff_density_rms 0.200
_refine_ls_extinction_method none
_refine_ls_goodness_of_fit_ref 1.000
_refine_ls_hydrogen_treatment constr
_refine_ls_matrix_type full
_refine_ls_number_parameters 380
_refine_ls_number_reflns 7974
_refine_ls_number_restraints 0
_refine_ls_restrained_S_all 1.000
_refine_ls_R_factor_all 0.0761
_refine_ls_R_factor_gt 0.0564
_refine_ls_shift/su_max 0.000
_refine_ls_shift/su_mean 0.000
_refine_ls_structure_factor_coef Fsqd
_refine_ls_weighting_details 'calc w=1/[\s^2^(Fo^2^)+(0.0051P)^2^+51.3000P] where P=(Fo^2^+2Fc^2^)/3'
_refine_ls_weighting_scheme calc
_refine_ls_wR_factor_gt 0.1360
_refine_ls_wR_factor_ref 0.1462
_reflns_number_gt 6494
_reflns_number_total 7974
_reflns_threshold_expression >2sigma(I)
_cod_data_source_file c3dt52249k.txt
_cod_data_source_block f2plus
_cod_original_sg_symbol_Hall '-P 1 '
_cod_original_sg_symbol_H-M 'P -1 '
_cod_database_code 7023804

loop_
_symmetry_equiv_pos_as_xyz
'x, y, z'
'-x, -y, -z'

loop_
_atom_site_label
_atom_site_type_symbol
_atom_site_fract_x
_atom_site_fract_y
_atom_site_fract_z
_atom_site_U_iso_or_equiv
_atom_site_adp_type
_atom_site_occupancy
_atom_site_symmetry_multiplicity
_atom_site_calc_flag
_atom_site_refinement_flags
Au1 Au 0.10629(5) 0.09507(3) -0.04813(3) 0.02104(11) Uani 1 1 d .
S4 S -0.0549(3) 0.0018(2) -0.35782(16) 0.0299(6) Uani 1 1 d .
S9 S 0.3010(4) 0.1982(3) 0.26090(17) 0.0363(7) Uani 1 1 d .
S1 S -0.0913(3) 0.1868(2) -0.08672(17) 0.0293(6) Uani 1 1 d .
S7 S 0.1235(3) 0.2085(2) 0.09701(17) 0.0318(6) Uani 1 1 d .
S8 S 0.4491(3) 0.0157(2) 0.16735(18) 0.0313(6) Uani 1 1 d .
S6 S 0.2968(3) 0.0009(2) -0.01043(17) 0.0294(6) Uani 1 1 d .
S2 S 0.1076(3) -0.0131(2) -0.19391(17) 0.0294(6) Uani 1 1 d .
S5 S -0.2711(4) 0.0878(2) -0.46155(19) 0.0421(7) Uani 1 1 d .
S3 S -0.2263(4) 0.1742(2) -0.26574(18) 0.0345(6) Uani 1 1 d .
S10 S 0.5208(4) 0.1102(3) 0.36223(19) 0.0470(8) Uani 1 1 d .
N1 N -0.1552(10) 0.5501(7) 0.2744(6) 0.0279(19) Uani 1 1 d .
H1 H -0.1925 0.5449 0.3224 0.042 Uiso 1 1 calc R
H1A H -0.2025 0.4945 0.2253 0.042 Uiso 1 1 calc R
H1B H -0.1835 0.6092 0.2699 0.042 Uiso 1 1 calc R
C5 C 0.2540(12) 0.1477(8) 0.1458(6) 0.026(2) Uani 1 1 d .
O2 O -0.2652(10) 0.7092(6) 0.4239(5) 0.0354(18) Uani 1 1 d .
O1 O -0.2440(9) 0.7411(6) 0.2702(5) 0.0326(17) Uani 1 1 d .
O6 O -0.3175(11) 0.5612(7) 0.1095(5) 0.046(2) Uani 1 1 d .
C1 C -0.1028(13) 0.1275(8) -0.2012(6) 0.026(2) Uani 1 1 d .
C18 C -0.3103(18) 0.7412(10) 0.1881(7) 0.043(3) Uani 1 1 d .
H18 H -0.2792 0.8096 0.1867 0.051 Uiso 1 1 calc R
H18A H -0.4335 0.7271 0.1791 0.051 Uiso 1 1 calc R
C20 C 0.1246(13) 0.6330(9) 0.3524(7) 0.034(2) Uani 1 1 d .
H20 H 0.0738 0.6864 0.3925 0.041 Uiso 1 1 calc R
C2 C -0.0233(12) 0.0478(8) -0.2429(6) 0.023(2) Uani 1 1 d .
O5 O -0.2829(10) 0.3671(6) 0.1121(6) 0.049(2) Uani 1 1 d .
C7 C -0.3219(14) 0.8083(9) 0.3410(8) 0.039(3) Uani 1 1 d .
H7 H -0.4425 0.7837 0.3314 0.047 Uiso 1 1 calc R
H7A H -0.3093 0.8793 0.3426 0.047 Uiso 1 1 calc R
O4 O -0.2844(11) 0.3521(7) 0.2768(8) 0.056(3) Uani 1 1 d .
O3 O -0.1947(11) 0.5265(7) 0.4359(6) 0.049(2) Uani 1 1 d .
C6 C 0.4286(13) 0.1090(10) 0.2687(7) 0.036(3) Uani 1 1 d .
C12 C -0.196(2) 0.3463(13) 0.3510(13) 0.074(5) Uani 1 1 d .
H12 H -0.0744 0.3593 0.3506 0.089 Uiso 1 1 calc R
H12A H -0.2207 0.2761 0.3502 0.089 Uiso 1 1 calc R
C4 C 0.3209(12) 0.0636(8) 0.1036(6) 0.025(2) Uani 1 1 d .
C21 C 0.2976(14) 0.6358(9) 0.3632(8) 0.039(3) Uani 1 1 d .
H21 H 0.3659 0.6916 0.4096 0.046 Uiso 1 1 calc R
C24 C 0.0980(15) 0.4738(11) 0.2245(11) 0.063(5) Uani 1 1 d .
H24 H 0.0303 0.4192 0.1768 0.076 Uiso 1 1 calc R
C15 C -0.3613(18) 0.3787(11) 0.0369(9) 0.059(4) Uani 1 1 d .
H15 H -0.4817 0.3831 0.0399 0.070 Uiso 1 1 calc R
H15A H -0.3493 0.3187 -0.0171 0.070 Uiso 1 1 calc R
C3 C -0.1885(14) 0.0877(9) -0.3675(7) 0.030(2) Uani 1 1 d .
C8 C -0.2423(14) 0.8091(8) 0.4264(8) 0.038(3) Uani 1 1 d .
H8 H -0.1216 0.8337 0.4362 0.046 Uiso 1 1 calc R
H8A H -0.2934 0.8566 0.4754 0.046 Uiso 1 1 calc R
C19 C 0.0277(13) 0.5529(8) 0.2837(7) 0.028(2) Uani 1 1 d .
C13 C -0.2739(19) 0.2650(10) 0.1956(13) 0.070(6) Uani 1 1 d .
H13 H -0.3225 0.2002 0.1987 0.083 Uiso 1 1 calc R
H13A H -0.1555 0.2594 0.1877 0.083 Uiso 1 1 calc R
C17 C -0.2418(17) 0.6598(11) 0.1179(8) 0.049(3) Uani 1 1 d .
H17 H -0.2660 0.6680 0.0616 0.059 Uiso 1 1 calc R
H17A H -0.1193 0.6657 0.1330 0.059 Uiso 1 1 calc R
C22 C 0.3681(15) 0.5556(11) 0.3050(11) 0.062(4) Uani 1 1 d .
H22 H 0.4855 0.5553 0.3124 0.075 Uiso 1 1 calc R
C9 C -0.2030(16) 0.7067(11) 0.5067(8) 0.045(3) Uani 1 1 d .
H9 H -0.2452 0.7611 0.5551 0.054 Uiso 1 1 calc R
H9A H -0.0796 0.7186 0.5169 0.054 Uiso 1 1 calc R
C16 C -0.2773(18) 0.4764(13) 0.0358(9) 0.060(4) Uani 1 1 d .
H16 H -0.1551 0.4755 0.0404 0.072 Uiso 1 1 calc R
H16A H -0.3174 0.4833 -0.0196 0.072 Uiso 1 1 calc R
C14 C -0.3649(18) 0.2789(10) 0.1202(12) 0.063(5) Uani 1 1 d .
H14 H -0.3663 0.2166 0.0657 0.075 Uiso 1 1 calc R
H14A H -0.4817 0.2892 0.1296 0.075 Uiso 1 1 calc R
C10 C -0.2627(17) 0.6023(12) 0.5030(9) 0.053(4) Uani 1 1 d .
H10 H -0.2275 0.5984 0.5602 0.064 Uiso 1 1 calc R
H10A H -0.3860 0.5899 0.4906 0.064 Uiso 1 1 calc R
C11 C -0.244(2) 0.4249(13) 0.4323(13) 0.074(5) Uani 1 1 d .
H11 H -0.3659 0.4142 0.4315 0.088 Uiso 1 1 calc R
H11A H -0.1881 0.4175 0.4849 0.088 Uiso 1 1 calc R
C23 C 0.2689(18) 0.4765(12) 0.2366(13) 0.087(7) Uani 1 1 d .
H23 H 0.3193 0.4225 0.1969 0.104 Uiso 1 1 calc R

loop_
_atom_site_aniso_label
_atom_site_aniso_U_11
_atom_site_aniso_U_22
_atom_site_aniso_U_33
_atom_site_aniso_U_23
_atom_site_aniso_U_13
_atom_site_aniso_U_12
Au1 0.02052(17) 0.02567(19) 0.01762(17) 0.00972(14) 0.00056(12) 0.00378(13)
S4 0.0357(14) 0.0319(14) 0.0194(12) 0.0084(11) -0.0024(10) 0.0072(11)
S9 0.0360(15) 0.0504(18) 0.0197(12) 0.0107(12) 0.0034(11) 0.0075(13)
S1 0.0289(13) 0.0381(15) 0.0233(12) 0.0131(11) 0.0044(10) 0.0131(11)
S7 0.0355(14) 0.0360(15) 0.0207(12) 0.0068(11) 0.0024(10) 0.0131(12)
S8 0.0316(14) 0.0396(16) 0.0256(13) 0.0169(12) -0.0001(10) 0.0050(12)
S6 0.0358(14) 0.0321(14) 0.0206(12) 0.0098(11) 0.0011(10) 0.0139(11)
S2 0.0337(14) 0.0315(14) 0.0220(12) 0.0095(11) -0.0005(10) 0.0111(11)
S5 0.058(2) 0.0406(17) 0.0250(14) 0.0139(13) -0.0103(13) 0.0081(14)
S3 0.0346(15) 0.0438(17) 0.0281(14) 0.0170(13) -0.0008(11) 0.0142(12)
S10 0.0408(17) 0.080(3) 0.0244(14) 0.0281(16) -0.0036(12) 0.0055(16)
N1 0.022(4) 0.029(5) 0.036(5) 0.014(4) 0.007(4) 0.006(3)
C5 0.023(5) 0.037(6) 0.017(5) 0.014(4) -0.005(4) -0.005(4)
O2 0.036(4) 0.035(4) 0.032(4) 0.011(3) 0.003(3) 0.006(3)
O1 0.035(4) 0.032(4) 0.032(4) 0.016(3) -0.004(3) 0.007(3)
O6 0.053(5) 0.045(5) 0.029(4) 0.006(4) 0.007(4) -0.002(4)
C1 0.028(5) 0.032(6) 0.019(5) 0.013(4) -0.004(4) 0.002(4)
C18 0.065(8) 0.036(7) 0.025(6) 0.015(5) -0.005(5) -0.001(6)
C20 0.029(6) 0.031(6) 0.038(6) 0.010(5) 0.009(5) -0.002(4)
C2 0.020(5) 0.027(5) 0.021(5) 0.008(4) 0.004(4) -0.001(4)
O5 0.034(5) 0.030(4) 0.067(6) 0.001(4) 0.013(4) 0.000(4)
C7 0.026(6) 0.032(6) 0.057(8) 0.014(6) 0.001(5) 0.008(5)
O4 0.043(5) 0.033(5) 0.102(8) 0.032(5) 0.027(5) 0.014(4)
O3 0.047(5) 0.056(6) 0.057(6) 0.036(5) 0.017(4) 0.008(4)
C6 0.026(5) 0.056(8) 0.025(5) 0.017(5) -0.001(4) 0.002(5)
C12 0.072(11) 0.058(10) 0.131(17) 0.070(12) 0.040(11) 0.020(8)
C4 0.023(5) 0.037(6) 0.020(5) 0.018(4) -0.003(4) 0.002(4)
C21 0.027(6) 0.039(7) 0.047(7) 0.017(6) 0.000(5) -0.002(5)
C24 0.026(6) 0.045(8) 0.079(11) -0.018(7) 0.008(6) 0.001(5)
C15 0.048(8) 0.047(8) 0.050(8) -0.013(7) -0.010(6) 0.018(6)
C3 0.033(6) 0.030(6) 0.027(5) 0.011(5) -0.001(4) -0.001(4)
C8 0.031(6) 0.026(6) 0.041(7) -0.006(5) 0.003(5) 0.005(5)
C19 0.025(5) 0.026(5) 0.035(6) 0.011(5) 0.006(4) 0.009(4)
C13 0.050(9) 0.025(7) 0.127(15) 0.013(8) 0.054(10) 0.001(6)
C17 0.051(8) 0.065(9) 0.041(7) 0.035(7) -0.004(6) -0.001(7)
C22 0.018(6) 0.055(9) 0.090(11) 0.001(8) 0.010(6) 0.003(6)
C9 0.046(7) 0.060(9) 0.033(6) 0.020(6) 0.006(5) 0.014(6)
C16 0.052(8) 0.080(11) 0.037(7) 0.009(7) 0.009(6) 0.026(8)
C14 0.042(8) 0.029(7) 0.097(13) 0.000(8) 0.022(8) 0.002(6)
C10 0.046(8) 0.079(11) 0.042(7) 0.031(8) 0.009(6) 0.004(7)
C11 0.081(12) 0.072(11) 0.110(14) 0.074(11) 0.038(11) 0.018(9)
C23 0.036(8) 0.042(8) 0.130(16) -0.025(9) 0.024(9) -0.001(6)

loop_
_atom_type_symbol
_atom_type_description
_atom_type_scat_dispersion_real
_atom_type_scat_dispersion_imag
_atom_type_scat_source
C C 0.0033 0.0016 'International Tables Vol C Tables 4.2.6.8 and 6.1.1.4'
H H 0.0000 0.0000 'International Tables Vol C Tables 4.2.6.8 and 6.1.1.4'
N N 0.0061 0.0033 'International Tables Vol C Tables 4.2.6.8 and 6.1.1.4'
O O 0.0106 0.0060 'International Tables Vol C Tables 4.2.6.8 and 6.1.1.4'
S S 0.1246 0.1234 'International Tables Vol C Tables 4.2.6.8 and 6.1.1.4'
Au Au -2.0133 8.8022 'International Tables Vol C Tables 4.2.6.8 and 6.1.1.4'

loop_
_geom_angle_atom_site_label_1
_geom_angle_atom_site_label_2
_geom_angle_atom_site_label_3
_geom_angle
S6 Au1 S7 91.23(9)
S6 Au1 S2 87.66(9)
S7 Au1 S2 175.90(11)
S6 Au1 S1 178.56(11)
S7 Au1 S1 89.16(10)
S2 Au1 S1 92.04(9)
C3 S4 C2 97.7(5)
C6 S9 C5 97.8(5)
C1 S1 Au1 98.7(4)
C5 S7 Au1 99.2(4)
C6 S8 C4 96.7(5)
C4 S6 Au1 99.7(3)
C2 S2 Au1 98.4(3)
C1 S3 C3 97.3(5)
C19 N1 H1 109.5
C19 N1 H1A 109.5
H1 N1 H1A 109.5
C19 N1 H1B 109.5
H1 N1 H1B 109.5
H1A N1 H1B 109.5
C4 C5 S7 125.4(8)
C4 C5 S9 115.5(8)
S7 C5 S9 119.2(6)
C8 O2 C9 111.4(9)
C18 O1 C7 111.8(9)
C17 O6 C16 113.5(11)
C2 C1 S3 117.1(8)
C2 C1 S1 124.2(8)
S3 C1 S1 118.7(6)
O1 C18 C17 108.4(10)
O1 C18 H18 110.0
C17 C18 H18 110.0
O1 C18 H18A 110.0
C17 C18 H18A 110.0
H18 C18 H18A 108.4
C19 C20 C21 120.0(11)
C19 C20 H20 120.0
C21 C20 H20 120.0
C1 C2 S2 126.2(8)
C1 C2 S4 115.7(8)
S2 C2 S4 118.1(6)
C15 O5 C14 109.8(11)
O1 C7 C8 109.6(9)
O1 C7 H7 109.7
C8 C7 H7 109.7
O1 C7 H7A 109.7
C8 C7 H7A 109.7
H7 C7 H7A 108.2
C12 O4 C13 113.5(12)
C10 O3 C11 110.9(11)
S10 C6 S9 124.3(7)
S10 C6 S8 122.9(8)
S9 C6 S8 112.8(6)
O4 C12 C11 109.6(13)
O4 C12 H12 109.8
C11 C12 H12 109.8
O4 C12 H12A 109.8
C11 C12 H12A 109.8
H12 C12 H12A 108.2
C5 C4 S6 124.1(8)
C5 C4 S8 117.2(7)
S6 C4 S8 118.6(6)
C22 C21 C20 118.7(11)
C22 C21 H21 120.6
C20 C21 H21 120.6
C23 C24 C19 118.2(12)
C23 C24 H24 120.9
C19 C24 H24 120.9
O5 C15 C16 107.1(11)
O5 C15 H15 110.3
C16 C15 H15 110.3
O5 C15 H15A 110.3
C16 C15 H15A 110.3
H15 C15 H15A 108.6
S5 C3 S4 124.1(7)
S5 C3 S3 123.6(7)
S4 C3 S3 112.3(6)
O2 C8 C7 108.9(9)
O2 C8 H8 109.9
C7 C8 H8 109.9
O2 C8 H8A 109.9
C7 C8 H8A 109.9
H8 C8 H8A 108.3
C20 C19 C24 121.4(10)
C20 C19 N1 119.2(9)
C24 C19 N1 119.4(10)
O4 C13 C14 110.2(12)
O4 C13 H13 109.6
C14 C13 H13 109.6
O4 C13 H13A 109.6
C14 C13 H13A 109.6
H13 C13 H13A 108.1
O6 C17 C18 108.4(11)
O6 C17 H17 110.0
C18 C17 H17 110.0
O6 C17 H17A 110.0
C18 C17 H17A 110.0
H17 C17 H17A 108.4
C23 C22 C21 120.3(12)
C23 C22 H22 119.8
C21 C22 H22 119.8
O2 C9 C10 107.2(11)
O2 C9 H9 110.3
C10 C9 H9 110.3
O2 C9 H9A 110.3
C10 C9 H9A 110.3
H9 C9 H9A 108.5
O6 C16 C15 107.5(11)
O6 C16 H16 110.2
C15 C16 H16 110.2
O6 C16 H16A 110.2
C15 C16 H16A 110.2
H16 C16 H16A 108.5
O5 C14 C13 108.5(12)
O5 C14 H14 110.0
C13 C14 H14 110.0
O5 C14 H14A 110.0
C13 C14 H14A 110.0
H14 C14 H14A 108.4
O3 C10 C9 109.0(10)
O3 C10 H10 109.9
C9 C10 H10 109.9
O3 C10 H10A 109.9
C9 C10 H10A 109.9
H10 C10 H10A 108.3
O3 C11 C12 109.0(12)
O3 C11 H11 109.9
C12 C11 H11 109.9
O3 C11 H11A 109.9
C12 C11 H11A 109.9
H11 C11 H11A 108.3
C22 C23 C24 121.4(13)
C22 C23 H23 119.3
C24 C23 H23 119.3

loop_
_geom_bond_atom_site_label_1
_geom_bond_atom_site_label_2
_geom_bond_distance
Au1 S6 2.305(3)
Au1 S7 2.314(3)
Au1 S2 2.322(3)
Au1 S1 2.326(3)
S4 C3 1.728(12)
S4 C2 1.754(10)
S9 C6 1.724(12)
S9 C5 1.757(10)
S1 C1 1.754(10)
S7 C5 1.738(10)
S8 C6 1.732(12)
S8 C4 1.762(10)
S6 C4 1.743(10)
S2 C2 1.742(10)
S5 C3 1.641(11)
S3 C1 1.738(10)
S3 C3 1.743(11)
S10 C6 1.651(11)
N1 C19 1.474(12)
N1 H1 0.9100
N1 H1A 0.9100
N1 H1B 0.9100
C5 C4 1.317(15)
O2 C8 1.392(14)
O2 C9 1.434(14)
O1 C18 1.418(13)
O1 C7 1.442(14)
O6 C17 1.429(15)
O6 C16 1.435(15)
C1 C2 1.330(14)
C18 C17 1.482(19)
C18 H18 0.9900
C18 H18A 0.9900
C20 C19 1.375(15)
C20 C21 1.394(15)
C20 H20 0.9500
O5 C15 1.418(17)
O5 C14 1.426(16)
C7 C8 1.496(17)
C7 H7 0.9900
C7 H7A 0.9900
O4 C12 1.40(2)
O4 C13 1.453(17)
O3 C10 1.413(16)
O3 C11 1.435(16)
C12 C11 1.50(2)
C12 H12 0.9900
C12 H12A 0.9900
C21 C22 1.386(18)
C21 H21 0.9500
C24 C23 1.379(18)
C24 C19 1.384(16)
C24 H24 0.9500
C15 C16 1.50(2)
C15 H15 0.9900
C15 H15A 0.9900
C8 H8 0.9900
C8 H8A 0.9900
C13 C14 1.48(2)
C13 H13 0.9900
C13 H13A 0.9900
C17 H17 0.9900
C17 H17A 0.9900
C22 C23 1.37(2)
C22 H22 0.9500
C9 C10 1.492(19)
C9 H9 0.9900
C9 H9A 0.9900
C16 H16 0.9900
C16 H16A 0.9900
C14 H14 0.9900
C14 H14A 0.9900
C10 H10 0.9900
C10 H10A 0.9900
C11 H11 0.9900
C11 H11A 0.9900
C23 H23 0.9500

loop_
_geom_hbond_atom_site_label_D
_geom_hbond_atom_site_label_H
_geom_hbond_atom_site_label_A
_geom_hbond_distance_DH
_geom_hbond_distance_HA
_geom_hbond_distance_DA
_geom_hbond_angle_DHA
N1 H1A O4 0.91 2.54 2.927(12) 105.9
N1 H1 O3 0.91 2.01 2.884(12) 160.7
N1 H1A O6 0.91 2.58 2.987(12) 108.1
N1 H1 O2 0.91 2.45 2.918(11) 112.4
